data_1572410
loop_
_publ_author_name
'Bhattacharjee, Rameswar'
'McCormack, Megan E.'
'Zhou, Zheng'
'Wei, Zheng'
'Petrukhina, Marina A.'
'Kertesz, Miklos'

_publ_section_title
;
 A unique trimeric triphenylene radical cation: stacking aggregation,
 bonding, and stability.
;
_journal_issue 37
_journal_name_full 'Chemical science'
_journal_page_first 15221
_journal_page_last 15231
_journal_paper_doi 10.1039/d4sc03774j
_journal_volume 15
_journal_year 2024
_chemical_formula_moiety '3(C18 H12), Cl10 Ga3'
_chemical_formula_sum 'C54 H36 Cl10 Ga3'
_chemical_formula_weight 1248.49
_space_group_crystal_system monoclinic
_space_group_IT_number 4
_space_group_name_Hall 'P 2yb'
_space_group_name_H-M_alt 'P 1 21 1'
_atom_sites_solution_hydrogens geom
_atom_sites_solution_primary dual
_atom_sites_solution_secondary difmap
_audit_creation_date 2022-12-16
_audit_creation_method
;
Olex2 1.5-alpha
(compiled 2022.11.02 svn.ra8b101fa for OlexSys, GUI svn.r6635)
;
_audit_update_record
;
2024-06-06 deposited with the CCDC.	2024-08-19 downloaded from the CCDC.
;
_cell_angle_alpha 90
_cell_angle_beta 94.562(2)
_cell_angle_gamma 90
_cell_formula_units_Z 2
_cell_length_a 12.5889(11)
_cell_length_b 15.8207(13)
_cell_length_c 12.6280(11)
_cell_measurement_reflns_used 9798
_cell_measurement_temperature 100(2)
_cell_measurement_theta_max 27.88
_cell_measurement_theta_min 3.04
_cell_volume 2507.1(4)
_computing_cell_refinement 'SAINT V8.38A (Bruker, 2018)'
_computing_data_collection 'APEX3 v.2018.7-2 (Bruker AXS Inc., 2018)'
_computing_data_reduction 'SAINT V8.38A (Bruker, 2018)'
_computing_molecular_graphics 'Olex2 1.5-alpha (Dolomanov et al., 2009)'
_computing_publication_material 'Olex2 1.5-alpha (Dolomanov et al., 2009)'
_computing_structure_refinement 'SHELXL 2019/2 (Sheldrick, 2008)'
_computing_structure_solution 'SHELXT 2018/2 (Sheldrick, 2018)'
_diffrn_ambient_temperature 100(2)
_diffrn_detector_area_resol_mean 10.42
_diffrn_measured_fraction_theta_full 0.998
_diffrn_measured_fraction_theta_max 0.997
_diffrn_measurement_device_type 'Bruker D8 Venture PHOTON 100 CMOS'
_diffrn_measurement_method 'phi and omega scans'
_diffrn_radiation_monochromator graphite
_diffrn_radiation_type MoK\a
_diffrn_radiation_wavelength 0.71073
_diffrn_reflns_av_R_equivalents 0.0475
_diffrn_reflns_av_unetI/netI 0.0422
_diffrn_reflns_Laue_measured_fraction_full 0.998
_diffrn_reflns_Laue_measured_fraction_max 0.997
_diffrn_reflns_limit_h_max 16
_diffrn_reflns_limit_h_min -16
_diffrn_reflns_limit_k_max 20
_diffrn_reflns_limit_k_min -20
_diffrn_reflns_limit_l_max 16
_diffrn_reflns_limit_l_min -16
_diffrn_reflns_number 69249
_diffrn_reflns_point_group_measured_fraction_full 0.998
_diffrn_reflns_point_group_measured_fraction_max 0.996
_diffrn_reflns_theta_full 25.242
_diffrn_reflns_theta_max 27.947
_diffrn_reflns_theta_min 3.041
_diffrn_source 'fine-focus sealed tube'
_diffrn_source_current 30.0
_diffrn_source_power 1.5
_diffrn_source_voltage 50.0
_exptl_absorpt_coefficient_mu 2.172
_exptl_absorpt_correction_T_max 0.7317
_exptl_absorpt_correction_T_min 0.5388
_exptl_absorpt_correction_type multi-scan
_exptl_absorpt_process_details
;
SADABS-2016/2 (Bruker, 2016/2) was used for absorption correction.
wR2(int) was 0.1165 before and 0.0706 after correction.
The Ratio of minimum to maximum transmission is 0.7364.
The \l/2 correction factor is not present.
;
_exptl_crystal_colour black
_exptl_crystal_colour_primary black
_exptl_crystal_density_diffrn 1.654
_exptl_crystal_density_meas ?
_exptl_crystal_density_method none
_exptl_crystal_description plate
_exptl_crystal_F_000 1246
_exptl_crystal_size_max 0.2
_exptl_crystal_size_mid 0.16
_exptl_crystal_size_min 0.02
_refine_diff_density_max 0.631
_refine_diff_density_min -0.432
_refine_diff_density_rms 0.076
_refine_ls_abs_structure_details
;
 Refined as an inversion twin.
;
_refine_ls_abs_structure_Flack 0.039(8)
_refine_ls_extinction_method none
_refine_ls_goodness_of_fit_ref 1.034
_refine_ls_hydrogen_treatment constr
_refine_ls_matrix_type full
_refine_ls_number_parameters 605
_refine_ls_number_reflns 12006
_refine_ls_number_restraints 1
_refine_ls_restrained_S_all 1.034
_refine_ls_R_factor_all 0.0407
_refine_ls_R_factor_gt 0.0315
_refine_ls_shift/su_max 0.001
_refine_ls_shift/su_mean 0.000
_refine_ls_structure_factor_coef Fsqd
_refine_ls_weighting_details 'w=1/[\s^2^(Fo^2^)+(0.0270P)^2^+1.3337P] where P=(Fo^2^+2Fc^2^)/3'
_refine_ls_weighting_scheme calc
_refine_ls_wR_factor_gt 0.0641
_refine_ls_wR_factor_ref 0.0674
_reflns_Friedel_coverage 0.928
_reflns_Friedel_fraction_full 0.997
_reflns_Friedel_fraction_max 0.994
_reflns_number_gt 10743
_reflns_number_total 12006
_reflns_threshold_expression 'I > 2\s(I)'
_cod_data_source_file d4sc03774j3.cif
_cod_data_source_block 3C18H12_Ga3Cl10
_cod_depositor_comments
;
The following automatic conversions were performed:

data item '_exptl_crystal_density_meas' value 'not measured' was
changed to '?' -- the value is perceived as not measured.

Automatic conversion script
Id: cif_fix_values 8170 2020-07-09 18:12:32Z antanas 

 Adding full bibliography for 1572410.cif.
;
_cod_database_code 1572410
_shelx_shelxl_version_number 2019/2
_shelx_space_group_comment
;
The symmetry employed for this shelxl refinement is uniquely defined
by the following loop, which should always be used as a source of
symmetry information in preference to the above space-group names.
They are only intended as comments.
;
_shelx_estimated_absorpt_t_max 0.958
_shelx_estimated_absorpt_t_min 0.671
_olex2_refinement_description
;
1. Twinned data refinement
 Scales: 0.961(8)
 0.039(8)
2. Fixed Uiso
 At 1.2 times of:
  All C(H) groups
3.a Aromatic/amide H refined with riding coordinates:
 C3(H3), C47(H47), C20(H20), C11(H11), C23(H23), C17(H17), C28(H28), C46(H46),
 C21(H21), C53(H53), C2(H2), C16(H16), C27(H27), C39(H39), C48(H48), C10(H10),
 C54(H54), C5(H5), C51(H51), C52(H52), C32(H32), C35(H35), C22(H22), C45(H45),
 C33(H33), C41(H41), C29(H29), C42(H42), C4(H4), C9(H9), C15(H15), C14(H14),
 C8(H8), C26(H26), C40(H40), C34(H34)
;
_olex2_submission_special_instructions 'No special instructions were received'

loop_
_space_group_symop_operation_xyz
'x, y, z'
'-x, y+1/2, -z'

loop_
_atom_site_label
_atom_site_type_symbol
_atom_site_fract_x
_atom_site_fract_y
_atom_site_fract_z
_atom_site_U_iso_or_equiv
_atom_site_adp_type
_atom_site_occupancy
_atom_site_site_symmetry_order
_atom_site_calc_flag
_atom_site_refinement_flags_posn
_atom_site_refinement_flags_adp
_atom_site_refinement_flags_occupancy
_atom_site_disorder_assembly
_atom_site_disorder_group
Ga1 Ga 0.96665(4) 0.76606(3) 0.88139(4) 0.01958(11) Uani 1 1 d . . . . .
Ga2 Ga 1.04575(4) 0.94314(3) 0.70039(4) 0.01941(11) Uani 1 1 d . . . . .
Ga3 Ga 0.96073(4) 0.90269(3) 0.40886(4) 0.02019(11) Uani 1 1 d . . . . .
Cl8 Cl 0.81305(9) 0.90496(8) 0.48055(8) 0.0242(2) Uani 1 1 d . . . . .
Cl5 Cl 1.18078(9) 0.92967(7) 0.81050(9) 0.0300(3) Uani 1 1 d . . . . .
Cl6 Cl 0.99541(10) 1.06655(7) 0.65530(9) 0.0282(2) Uani 1 1 d . . . . .
Cl10 Cl 1.01128(9) 1.02083(7) 0.35055(9) 0.0267(2) Uani 1 1 d . . . . .
Cl4 Cl 0.90615(9) 0.87520(7) 0.76077(9) 0.0277(2) Uani 1 1 d . . . . .
Cl1 Cl 0.82640(10) 0.69027(8) 0.87337(10) 0.0321(3) Uani 1 1 d . . . . .
Cl2 Cl 1.09875(10) 0.70981(8) 0.81407(10) 0.0339(3) Uani 1 1 d . . . . .
Cl7 Cl 1.08560(10) 0.87131(8) 0.55491(9) 0.0316(3) Uani 1 1 d . . . . .
Cl3 Cl 0.99688(10) 0.83297(9) 1.02652(9) 0.0367(3) Uani 1 1 d . . . . .
Cl9 Cl 0.98416(11) 0.79474(8) 0.31248(10) 0.0386(3) Uani 1 1 d . . . . .
C18 C 0.5743(3) 0.3477(2) 0.9727(3) 0.0138(8) Uani 1 1 d . . . . .
C6 C 0.5595(3) 0.4587(2) 0.8320(3) 0.0140(8) Uani 1 1 d . . . . .
C3 C 0.7814(4) 0.4587(3) 0.8233(3) 0.0232(10) Uani 1 1 d . . . . .
H3 H 0.856645 0.458946 0.820743 0.028 Uiso 1 1 calc R U . . .
C1 C 0.6239(3) 0.4040(3) 0.8992(3) 0.0131(7) Uani 1 1 d . . . . .
C12 C 0.3958(3) 0.4016(3) 0.9049(3) 0.0139(8) Uani 1 1 d . . . . .
C24 C 0.6072(4) 0.1403(3) 0.8586(3) 0.0162(9) Uani 1 1 d . . . . .
C13 C 0.4626(3) 0.3462(2) 0.9757(3) 0.0124(8) Uani 1 1 d . . . . .
C47 C 0.2538(4) 0.2084(3) 0.4179(3) 0.0249(10) Uani 1 1 d . . . . .
H47 H 0.206829 0.244117 0.375617 0.030 Uiso 1 1 calc R U . . .
C20 C 0.7710(4) 0.1961(3) 0.7923(3) 0.0244(10) Uani 1 1 d . . . . .
H20 H 0.805069 0.232378 0.745531 0.029 Uiso 1 1 calc R U . . .
C11 C 0.2841(3) 0.4004(3) 0.9035(3) 0.0182(8) Uani 1 1 d . . . . .
H11 H 0.251039 0.361712 0.948081 0.022 Uiso 1 1 calc R U . . .
C23 C 0.6727(4) 0.0880(3) 0.9265(3) 0.0224(10) Uani 1 1 d . . . . .
H23 H 0.640645 0.050668 0.973516 0.027 Uiso 1 1 calc R U . . .
C17 C 0.6359(3) 0.2924(3) 1.0395(3) 0.0172(8) Uani 1 1 d . . . . .
H17 H 0.711225 0.292931 1.038354 0.021 Uiso 1 1 calc R U . . .
C28 C 0.2695(4) 0.1437(3) 0.8635(4) 0.0251(10) Uani 1 1 d . . . . .
H28 H 0.194183 0.144646 0.865160 0.030 Uiso 1 1 calc R U . . .
C7 C 0.4438(3) 0.4580(2) 0.8358(3) 0.0136(8) Uani 1 1 d . . . . .
C46 C 0.2133(4) 0.1532(3) 0.4903(4) 0.0264(10) Uani 1 1 d . . . . .
H46 H 0.139075 0.151946 0.499094 0.032 Uiso 1 1 calc R U . . .
C21 C 0.8316(4) 0.1450(3) 0.8603(4) 0.0292(11) Uani 1 1 d . . . . .
H21 H 0.907192 0.147006 0.862567 0.035 Uiso 1 1 calc R U . . .
C19 C 0.6583(4) 0.1960(3) 0.7902(3) 0.0187(9) Uani 1 1 d . . . . .
C53 C 0.7684(4) 0.1758(3) 0.4463(3) 0.0225(10) Uani 1 1 d . . . . .
H53 H 0.843239 0.180209 0.442008 0.027 Uiso 1 1 calc R U . . .
C2 C 0.7348(3) 0.4059(3) 0.8929(3) 0.0189(8) Uani 1 1 d . . . . .
H2 H 0.778727 0.369804 0.937801 0.023 Uiso 1 1 calc R U . . .
C16 C 0.5894(4) 0.2372(3) 1.1069(3) 0.0187(9) Uani 1 1 d . . . . .
H16 H 0.632389 0.199952 1.151076 0.022 Uiso 1 1 calc R U . . .
C27 C 0.3310(4) 0.0890(3) 0.9302(3) 0.0233(10) Uani 1 1 d . . . . .
H27 H 0.297287 0.053017 0.977603 0.028 Uiso 1 1 calc R U . . .
C39 C 0.6417(4) -0.0037(3) 0.6598(3) 0.0190(9) Uani 1 1 d . . . . .
H39 H 0.716539 -0.000382 0.655477 0.023 Uiso 1 1 calc R U . . .
C48 C 0.3608(4) 0.2115(3) 0.4073(3) 0.0204(9) Uani 1 1 d . . . . .
H48 H 0.387429 0.250230 0.358361 0.025 Uiso 1 1 calc R U . . .
C10 C 0.2213(4) 0.4537(3) 0.8395(3) 0.0222(9) Uani 1 1 d . . . . .
H10 H 0.145908 0.451727 0.840226 0.027 Uiso 1 1 calc R U . . .
C37 C 0.6181(3) 0.1109(2) 0.5228(3) 0.0148(8) Uani 1 1 d . . . . .
C54 C 0.7282(4) 0.1189(3) 0.5146(3) 0.0203(9) Uani 1 1 d . . . . .
H54 H 0.775861 0.084143 0.557275 0.024 Uiso 1 1 calc R U . . .
C36 C 0.5946(4) 0.2511(3) 0.7206(3) 0.0195(9) Uani 1 1 d . . . . .
C5 C 0.6103(4) 0.5121(3) 0.7619(3) 0.0185(9) Uani 1 1 d . . . . .
H5 H 0.568164 0.549312 0.716889 0.022 Uiso 1 1 calc R U . . .
C51 C 0.5917(4) 0.2213(3) 0.3902(3) 0.0191(9) Uani 1 1 d . . . . .
H51 H 0.545572 0.257250 0.347400 0.023 Uiso 1 1 calc R U . . .
C50 C 0.5477(3) 0.1632(2) 0.4594(3) 0.0147(8) Uani 1 1 d . . . . .
C44 C 0.3916(3) 0.1008(2) 0.5391(3) 0.0155(8) Uani 1 1 d . . . . .
C49 C 0.4329(3) 0.1583(2) 0.4677(3) 0.0156(8) Uani 1 1 d . . . . .
C52 C 0.6996(4) 0.2271(3) 0.3834(3) 0.0218(9) Uani 1 1 d . . . . .
H52 H 0.727319 0.266163 0.335593 0.026 Uiso 1 1 calc R U . . .
C25 C 0.4917(4) 0.1405(2) 0.8596(3) 0.0167(9) Uani 1 1 d . . . . .
C32 C 0.4251(4) 0.3072(3) 0.6510(3) 0.0256(10) Uani 1 1 d . . . . .
H32 H 0.349579 0.307396 0.650857 0.031 Uiso 1 1 calc R U . . .
C35 C 0.6475(4) 0.3079(3) 0.6483(3) 0.0257(10) Uani 1 1 d . . . . .
H35 H 0.722771 0.308291 0.646477 0.031 Uiso 1 1 calc R U . . .
C38 C 0.5748(3) 0.0502(2) 0.5958(3) 0.0154(8) Uani 1 1 d . . . . .
C22 C 0.7811(4) 0.0897(3) 0.9264(4) 0.0295(11) Uani 1 1 d . . . . .
H22 H 0.822851 0.052712 0.972010 0.035 Uiso 1 1 calc R U . . .
C31 C 0.4831(4) 0.2514(3) 0.7212(3) 0.0194(9) Uani 1 1 d . . . . .
C45 C 0.2815(4) 0.1005(3) 0.5490(3) 0.0212(9) Uani 1 1 d . . . . .
H45 H 0.253215 0.062556 0.597938 0.025 Uiso 1 1 calc R U . . .
C33 C 0.4728(4) 0.3625(3) 0.5813(3) 0.0258(11) Uani 1 1 d . . . . .
H33 H 0.430073 0.398892 0.535770 0.031 Uiso 1 1 calc R U . . .
C41 C 0.4922(4) -0.0661(3) 0.7352(3) 0.0219(10) Uani 1 1 d . . . . .
H41 H 0.463835 -0.105255 0.782484 0.026 Uiso 1 1 calc R U . . .
C29 C 0.3186(4) 0.1961(3) 0.7956(3) 0.0218(10) Uani 1 1 d . . . . .
H29 H 0.276395 0.232968 0.750270 0.026 Uiso 1 1 calc R U . . .
C43 C 0.4636(3) 0.0447(2) 0.6032(3) 0.0137(8) Uani 1 1 d . . . . .
C42 C 0.4260(4) -0.0149(3) 0.6739(3) 0.0188(9) Uani 1 1 d . . . . .
H42 H 0.351383 -0.019486 0.679165 0.023 Uiso 1 1 calc R U . . .
C4 C 0.7183(4) 0.5118(3) 0.7569(3) 0.0216(9) Uani 1 1 d . . . . .
H4 H 0.750147 0.547771 0.708143 0.026 Uiso 1 1 calc R U . . .
C30 C 0.4295(4) 0.1963(3) 0.7915(3) 0.0171(9) Uani 1 1 d . . . . .
C9 C 0.2687(4) 0.5106(3) 0.7735(3) 0.0217(9) Uani 1 1 d . . . . .
H9 H 0.225719 0.548315 0.730098 0.026 Uiso 1 1 calc R U . . .
C15 C 0.4790(4) 0.2364(3) 1.1096(3) 0.0188(9) Uani 1 1 d . . . . .
H15 H 0.446465 0.198989 1.156139 0.023 Uiso 1 1 calc R U . . .
C14 C 0.4173(4) 0.2901(3) 1.0448(3) 0.0179(9) Uani 1 1 d . . . . .
H14 H 0.342055 0.288960 1.047120 0.021 Uiso 1 1 calc R U . . .
C8 C 0.3767(4) 0.5122(3) 0.7710(3) 0.0187(9) Uani 1 1 d . . . . .
H8 H 0.407846 0.550599 0.724550 0.022 Uiso 1 1 calc R U . . .
C26 C 0.4391(4) 0.0868(3) 0.9276(3) 0.0204(9) Uani 1 1 d . . . . .
H26 H 0.479596 0.048501 0.972390 0.024 Uiso 1 1 calc R U . . .
C40 C 0.6021(4) -0.0609(3) 0.7282(3) 0.0208(9) Uani 1 1 d . . . . .
H40 H 0.649050 -0.096604 0.770356 0.025 Uiso 1 1 calc R U . . .
C34 C 0.5799(4) 0.3632(3) 0.5798(3) 0.0266(11) Uani 1 1 d . . . . .
H34 H 0.611948 0.400636 0.532999 0.032 Uiso 1 1 calc R U . . .

loop_
_atom_site_aniso_label
_atom_site_aniso_U_11
_atom_site_aniso_U_22
_atom_site_aniso_U_33
_atom_site_aniso_U_23
_atom_site_aniso_U_13
_atom_site_aniso_U_12
Ga1 0.0187(2) 0.0237(2) 0.0167(2) -0.00093(19) 0.00378(18) -0.0024(2)
Ga2 0.0209(2) 0.0186(2) 0.0184(2) 0.00180(19) -0.00068(18) -0.0015(2)
Ga3 0.0248(3) 0.0191(2) 0.0168(2) -0.00133(19) 0.00277(18) 0.0051(2)
Cl8 0.0250(5) 0.0245(5) 0.0235(5) 0.0015(5) 0.0050(4) -0.0011(5)
Cl5 0.0252(6) 0.0351(7) 0.0279(6) 0.0084(5) -0.0092(4) -0.0128(5)
Cl6 0.0326(6) 0.0192(5) 0.0334(6) 0.0023(4) 0.0062(5) 0.0042(5)
Cl10 0.0242(6) 0.0296(6) 0.0264(6) 0.0032(5) 0.0034(4) -0.0045(5)
Cl4 0.0210(6) 0.0313(6) 0.0299(6) 0.0093(5) -0.0038(4) -0.0068(5)
Cl1 0.0283(6) 0.0329(7) 0.0364(7) -0.0011(5) 0.0106(5) -0.0127(5)
Cl2 0.0291(6) 0.0307(7) 0.0438(7) -0.0085(5) 0.0150(5) 0.0000(5)
Cl7 0.0340(7) 0.0361(6) 0.0237(5) -0.0040(5) -0.0046(5) 0.0206(5)
Cl3 0.0280(6) 0.0613(8) 0.0206(5) -0.0140(5) 0.0007(5) -0.0015(6)
Cl9 0.0566(8) 0.0308(6) 0.0285(6) -0.0113(5) 0.0046(6) 0.0129(6)
C18 0.022(2) 0.0112(19) 0.0081(17) -0.0033(14) -0.0002(15) 0.0000(16)
C6 0.023(2) 0.0059(19) 0.0133(19) -0.0024(14) 0.0012(15) -0.0023(15)
C3 0.021(2) 0.023(2) 0.026(2) -0.0032(18) 0.0059(18) -0.0031(18)
C1 0.019(2) 0.0096(17) 0.0102(17) -0.0027(15) -0.0003(14) -0.0015(17)
C12 0.021(2) 0.0100(18) 0.0106(17) -0.0037(16) -0.0003(15) -0.0025(17)
C24 0.029(2) 0.013(2) 0.0069(17) -0.0027(14) 0.0033(16) 0.0019(17)
C13 0.019(2) 0.0091(18) 0.0086(17) -0.0034(14) 0.0000(15) -0.0015(15)
C47 0.028(2) 0.023(2) 0.022(2) -0.0071(18) -0.0118(19) 0.007(2)
C20 0.033(3) 0.023(2) 0.019(2) 0.0010(18) 0.0110(19) 0.001(2)
C11 0.020(2) 0.018(2) 0.0163(19) -0.0033(17) 0.0005(16) -0.0045(18)
C23 0.036(3) 0.019(2) 0.013(2) 0.0011(16) 0.0034(18) 0.004(2)
C17 0.023(2) 0.017(2) 0.0112(18) -0.0032(15) -0.0013(16) 0.0000(17)
C28 0.026(3) 0.024(2) 0.025(2) -0.0040(19) -0.0007(19) -0.003(2)
C7 0.020(2) 0.009(2) 0.0117(18) -0.0041(14) -0.0006(15) -0.0019(15)
C46 0.022(2) 0.031(3) 0.026(2) -0.010(2) -0.0003(19) -0.001(2)
C21 0.032(3) 0.027(3) 0.029(3) 0.000(2) 0.007(2) 0.002(2)
C19 0.036(3) 0.013(2) 0.0068(18) -0.0033(15) 0.0036(17) 0.0014(18)
C53 0.024(2) 0.022(2) 0.022(2) -0.0051(18) 0.0081(18) -0.0031(19)
C2 0.021(2) 0.019(2) 0.0168(19) -0.0021(18) 0.0013(16) 0.0022(19)
C16 0.033(3) 0.012(2) 0.0095(19) 0.0007(15) -0.0041(17) 0.0036(18)
C27 0.038(3) 0.017(2) 0.015(2) -0.0010(16) 0.0003(19) -0.008(2)
C39 0.024(2) 0.015(2) 0.018(2) -0.0012(16) 0.0036(17) 0.0033(17)
C48 0.034(3) 0.014(2) 0.013(2) -0.0021(16) -0.0041(18) -0.0002(18)
C10 0.019(2) 0.023(2) 0.023(2) -0.0052(18) -0.0037(17) 0.0020(18)
C37 0.024(2) 0.0081(19) 0.0129(18) -0.0051(15) 0.0041(16) -0.0038(16)
C54 0.025(2) 0.016(2) 0.021(2) -0.0032(17) 0.0041(18) 0.0031(18)
C36 0.038(3) 0.012(2) 0.0090(18) -0.0031(15) 0.0022(17) 0.0029(19)
C5 0.028(2) 0.012(2) 0.015(2) 0.0001(16) -0.0006(17) -0.0019(18)
C51 0.032(3) 0.015(2) 0.0094(19) -0.0003(15) -0.0021(17) -0.0038(19)
C50 0.027(2) 0.0109(19) 0.0065(18) -0.0022(14) 0.0013(16) -0.0049(17)
C44 0.023(2) 0.0111(19) 0.0122(19) -0.0051(14) -0.0004(16) -0.0021(16)
C49 0.025(2) 0.0106(19) 0.0103(18) -0.0050(14) -0.0026(16) -0.0009(17)
C52 0.032(3) 0.019(2) 0.015(2) -0.0001(16) 0.0065(18) -0.0099(19)
C25 0.030(2) 0.0095(19) 0.0102(19) -0.0031(15) 0.0017(17) 0.0007(17)
C32 0.044(3) 0.017(2) 0.015(2) -0.0019(17) -0.0026(19) 0.000(2)
C35 0.044(3) 0.018(2) 0.016(2) 0.0011(17) 0.0053(19) 0.004(2)
C38 0.026(2) 0.0095(19) 0.0108(18) -0.0035(14) 0.0019(16) -0.0017(17)
C22 0.040(3) 0.027(3) 0.021(2) 0.0047(19) -0.001(2) 0.012(2)
C31 0.040(3) 0.010(2) 0.0077(17) -0.0056(15) -0.0020(17) -0.0006(18)
C45 0.022(2) 0.020(2) 0.021(2) -0.0045(17) 0.0007(18) -0.0002(18)
C33 0.050(3) 0.012(2) 0.014(2) 0.0026(16) -0.002(2) 0.002(2)
C41 0.039(3) 0.012(2) 0.015(2) 0.0002(16) 0.0057(18) -0.0039(19)
C29 0.036(3) 0.014(2) 0.014(2) -0.0029(16) -0.0038(18) -0.0003(19)
C43 0.022(2) 0.0077(18) 0.0122(18) -0.0037(14) 0.0038(16) -0.0006(16)
C42 0.025(2) 0.017(2) 0.014(2) -0.0022(16) 0.0057(17) -0.0024(18)
C4 0.030(3) 0.015(2) 0.021(2) 0.0001(17) 0.0102(19) -0.0060(19)
C30 0.030(2) 0.0112(19) 0.0097(19) -0.0024(15) -0.0007(17) 0.0008(17)
C9 0.026(2) 0.020(2) 0.019(2) 0.0004(17) -0.0044(18) 0.0047(18)
C15 0.031(2) 0.014(2) 0.0121(19) 0.0004(15) 0.0025(17) -0.0057(18)
C14 0.024(2) 0.017(2) 0.0133(19) -0.0040(16) 0.0022(16) -0.0055(17)
C8 0.027(2) 0.013(2) 0.016(2) -0.0003(16) 0.0005(17) 0.0024(18)
C26 0.035(3) 0.014(2) 0.012(2) 0.0004(16) -0.0013(18) -0.0014(19)
C40 0.034(3) 0.0134(19) 0.0143(19) 0.0012(17) -0.0018(17) 0.004(2)
C34 0.050(3) 0.016(2) 0.014(2) 0.0036(17) 0.005(2) 0.000(2)

loop_
_atom_type_symbol
_atom_type_description
_atom_type_scat_dispersion_real
_atom_type_scat_dispersion_imag
_atom_type_scat_source
C C 0.0033 0.0016 'International Tables Vol C Tables 4.2.6.8 and 6.1.1.4'
H H 0.0000 0.0000 'International Tables Vol C Tables 4.2.6.8 and 6.1.1.4'
Cl Cl 0.1484 0.1585 'International Tables Vol C Tables 4.2.6.8 and 6.1.1.4'
Ga Ga 0.2307 1.6083 'International Tables Vol C Tables 4.2.6.8 and 6.1.1.4'

loop_
_geom_angle_atom_site_label_1
_geom_angle_atom_site_label_2
_geom_angle_atom_site_label_3
_geom_angle
_geom_angle_site_symmetry_1
_geom_angle_site_symmetry_3
_geom_angle_publ_flag
Cl1 Ga1 Cl4 98.95(5) . . ?
Cl2 Ga1 Cl4 105.55(5) . . ?
Cl2 Ga1 Cl1 114.69(5) . . ?
Cl2 Ga1 Cl3 117.53(5) . . ?
Cl3 Ga1 Cl4 102.49(5) . . ?
Cl3 Ga1 Cl1 114.36(5) . . ?
Cl5 Ga2 Cl4 109.74(5) . . ?
Cl5 Ga2 Cl7 105.40(5) . . ?
Cl6 Ga2 Cl5 118.46(5) . . ?
Cl6 Ga2 Cl4 107.90(5) . . ?
Cl6 Ga2 Cl7 109.12(5) . . ?
Cl4 Ga2 Cl7 105.48(5) . . ?
Cl8 Ga3 Cl7 102.66(5) . . ?
Cl10 Ga3 Cl8 115.32(5) . . ?
Cl10 Ga3 Cl7 104.75(5) . . ?
Cl10 Ga3 Cl9 116.62(5) . . ?
Cl9 Ga3 Cl8 114.90(6) . . ?
Cl9 Ga3 Cl7 99.36(5) . . ?
Ga2 Cl4 Ga1 110.15(5) . . ?
Ga2 Cl7 Ga3 110.55(5) . . ?
C13 C18 C1 120.3(3) . . ?
C17 C18 C1 121.2(4) . . ?
C17 C18 C13 118.5(4) . . ?
C1 C6 C7 119.9(3) . . ?
C5 C6 C1 118.3(4) . . ?
C5 C6 C7 121.8(4) . . ?
C2 C3 H3 120.0 . . ?
C2 C3 C4 119.9(4) . . ?
C4 C3 H3 120.0 . . ?
C6 C1 C18 119.9(4) . . ?
C2 C1 C18 121.7(4) . . ?
C2 C1 C6 118.4(4) . . ?
C11 C12 C13 121.7(4) . . ?
C11 C12 C7 118.4(4) . . ?
C7 C12 C13 119.9(4) . . ?
C23 C24 C19 117.6(4) . . ?
C23 C24 C25 122.2(4) . . ?
C19 C24 C25 120.2(4) . . ?
C18 C13 C12 119.9(3) . . ?
C14 C13 C18 119.0(4) . . ?
C14 C13 C12 121.1(4) . . ?
C46 C47 H47 119.9 . . ?
C48 C47 H47 119.9 . . ?
C48 C47 C46 120.2(4) . . ?
C21 C20 H20 119.4 . . ?
C21 C20 C19 121.3(4) . . ?
C19 C20 H20 119.4 . . ?
C12 C11 H11 119.0 . . ?
C10 C11 C12 121.9(4) . . ?
C10 C11 H11 119.0 . . ?
C24 C23 H23 119.2 . . ?
C22 C23 C24 121.6(4) . . ?
C22 C23 H23 119.2 . . ?
C18 C17 H17 119.2 . . ?
C16 C17 C18 121.6(4) . . ?
C16 C17 H17 119.2 . . ?
C27 C28 H28 120.2 . . ?
C29 C28 H28 120.2 . . ?
C29 C28 C27 119.6(5) . . ?
C12 C7 C6 120.0(4) . . ?
C8 C7 C6 121.7(4) . . ?
C8 C7 C12 118.3(4) . . ?
C47 C46 H46 120.3 . . ?
C45 C46 C47 119.4(4) . . ?
C45 C46 H46 120.3 . . ?
C20 C21 H21 120.4 . . ?
C20 C21 C22 119.2(5) . . ?
C22 C21 H21 120.4 . . ?
C24 C19 C36 119.4(4) . . ?
C20 C19 C24 119.3(4) . . ?
C20 C19 C36 121.3(4) . . ?
C54 C53 H53 120.1 . . ?
C54 C53 C52 119.8(4) . . ?
C52 C53 H53 120.1 . . ?
C3 C2 C1 121.6(4) . . ?
C3 C2 H2 119.2 . . ?
C1 C2 H2 119.2 . . ?
C17 C16 H16 120.2 . . ?
C17 C16 C15 119.5(4) . . ?
C15 C16 H16 120.2 . . ?
C28 C27 H27 119.8 . . ?
C26 C27 C28 120.4(4) . . ?
C26 C27 H27 119.8 . . ?
C38 C39 H39 119.0 . . ?
C40 C39 H39 119.0 . . ?
C40 C39 C38 122.1(4) . . ?
C47 C48 H48 119.3 . . ?
C47 C48 C49 121.4(4) . . ?
C49 C48 H48 119.3 . . ?
C11 C10 H10 120.2 . . ?
C11 C10 C9 119.6(4) . . ?
C9 C10 H10 120.2 . . ?
C54 C37 C50 118.9(4) . . ?
C54 C37 C38 121.6(4) . . ?
C50 C37 C38 119.5(4) . . ?
C53 C54 C37 121.5(4) . . ?
C53 C54 H54 119.3 . . ?
C37 C54 H54 119.3 . . ?
C19 C36 C35 119.4(4) . . ?
C31 C36 C19 120.5(4) . . ?
C31 C36 C35 120.1(4) . . ?
C6 C5 H5 119.0 . . ?
C4 C5 C6 121.9(4) . . ?
C4 C5 H5 119.0 . . ?
C50 C51 H51 119.3 . . ?
C52 C51 H51 119.3 . . ?
C52 C51 C50 121.5(4) . . ?
C37 C50 C49 120.5(4) . . ?
C51 C50 C37 118.2(4) . . ?
C51 C50 C49 121.3(4) . . ?
C49 C44 C43 120.1(4) . . ?
C45 C44 C49 118.5(4) . . ?
C45 C44 C43 121.4(4) . . ?
C48 C49 C50 121.7(4) . . ?
C44 C49 C48 118.4(4) . . ?
C44 C49 C50 119.9(4) . . ?
C53 C52 H52 119.9 . . ?
C51 C52 C53 120.1(4) . . ?
C51 C52 H52 119.9 . . ?
C30 C25 C24 119.9(4) . . ?
C26 C25 C24 121.5(4) . . ?
C26 C25 C30 118.6(4) . . ?
C31 C32 H32 118.2 . . ?
C33 C32 H32 118.2 . . ?
C33 C32 C31 123.7(5) . . ?
C36 C35 H35 121.2 . . ?
C34 C35 C36 117.5(4) . . ?
C34 C35 H35 121.2 . . ?
C39 C38 C37 121.6(4) . . ?
C39 C38 C43 118.4(4) . . ?
C43 C38 C37 120.0(4) . . ?
C23 C22 C21 121.1(4) . . ?
C23 C22 H22 119.5 . . ?
C21 C22 H22 119.5 . . ?
C36 C31 C32 117.8(4) . . ?
C36 C31 C30 121.0(4) . . ?
C32 C31 C30 121.1(4) . . ?
C46 C45 C44 122.0(4) . . ?
C46 C45 H45 119.0 . . ?
C44 C45 H45 119.0 . . ?
C32 C33 H33 120.4 . . ?
C34 C33 C32 119.3(4) . . ?
C34 C33 H33 120.4 . . ?
C42 C41 H41 120.2 . . ?
C42 C41 C40 119.7(4) . . ?
C40 C41 H41 120.2 . . ?
C28 C29 H29 119.2 . . ?
C28 C29 C30 121.6(4) . . ?
C30 C29 H29 119.2 . . ?
C38 C43 C44 120.0(4) . . ?
C42 C43 C44 122.2(4) . . ?
C42 C43 C38 117.9(4) . . ?
C41 C42 C43 122.6(4) . . ?
C41 C42 H42 118.7 . . ?
C43 C42 H42 118.7 . . ?
C3 C4 H4 120.1 . . ?
C5 C4 C3 119.8(4) . . ?
C5 C4 H4 120.1 . . ?
C25 C30 C31 118.9(4) . . ?
C29 C30 C25 118.6(4) . . ?
C29 C30 C31 122.6(4) . . ?
C10 C9 H9 119.9 . . ?
C8 C9 C10 120.1(4) . . ?
C8 C9 H9 119.9 . . ?
C16 C15 H15 120.1 . . ?
C14 C15 C16 119.9(4) . . ?
C14 C15 H15 120.1 . . ?
C13 C14 H14 119.2 . . ?
C15 C14 C13 121.6(4) . . ?
C15 C14 H14 119.2 . . ?
C7 C8 H8 119.2 . . ?
C9 C8 C7 121.6(4) . . ?
C9 C8 H8 119.2 . . ?
C27 C26 C25 121.2(4) . . ?
C27 C26 H26 119.4 . . ?
C25 C26 H26 119.4 . . ?
C39 C40 C41 119.4(4) . . ?
C39 C40 H40 120.3 . . ?
C41 C40 H40 120.3 . . ?
C35 C34 H34 119.2 . . ?
C33 C34 C35 121.6(4) . . ?
C33 C34 H34 119.2 . . ?

loop_
_geom_bond_atom_site_label_1
_geom_bond_atom_site_label_2
_geom_bond_distance
_geom_bond_site_symmetry_2
_geom_bond_publ_flag
Ga1 Cl4 2.3867(12) . ?
Ga1 Cl1 2.1301(12) . ?
Ga1 Cl2 2.1226(12) . ?
Ga1 Cl3 2.1244(12) . ?
Ga2 Cl5 2.1196(12) . ?
Ga2 Cl6 2.1167(12) . ?
Ga2 Cl4 2.2446(12) . ?
Ga2 Cl7 2.2504(12) . ?
Ga3 Cl8 2.1318(12) . ?
Ga3 Cl10 2.1249(12) . ?
Ga3 Cl7 2.3786(12) . ?
Ga3 Cl9 2.1312(13) . ?
C18 C1 1.461(6) . ?
C18 C13 1.410(6) . ?
C18 C17 1.405(6) . ?
C6 C1 1.421(5) . ?
C6 C7 1.462(6) . ?
C6 C5 1.413(6) . ?
C3 H3 0.9500 . ?
C3 C2 1.378(6) . ?
C3 C4 1.392(6) . ?
C1 C2 1.405(5) . ?
C12 C13 1.468(5) . ?
C12 C11 1.405(6) . ?
C12 C7 1.417(6) . ?
C24 C23 1.410(6) . ?
C24 C19 1.423(6) . ?
C24 C25 1.456(6) . ?
C13 C14 1.399(6) . ?
C47 H47 0.9500 . ?
C47 C46 1.392(7) . ?
C47 C48 1.365(6) . ?
C20 H20 0.9500 . ?
C20 C21 1.368(7) . ?
C20 C19 1.417(6) . ?
C11 H11 0.9500 . ?
C11 C10 1.373(6) . ?
C23 H23 0.9500 . ?
C23 C22 1.365(7) . ?
C17 H17 0.9500 . ?
C17 C16 1.382(6) . ?
C28 H28 0.9500 . ?
C28 C27 1.397(6) . ?
C28 C29 1.375(6) . ?
C7 C8 1.417(6) . ?
C46 H46 0.9500 . ?
C46 C45 1.371(6) . ?
C21 H21 0.9500 . ?
C21 C22 1.396(7) . ?
C19 C36 1.436(6) . ?
C53 H53 0.9500 . ?
C53 C54 1.371(6) . ?
C53 C52 1.389(6) . ?
C2 H2 0.9500 . ?
C16 H16 0.9500 . ?
C16 C15 1.392(6) . ?
C27 H27 0.9500 . ?
C27 C26 1.364(7) . ?
C39 H39 0.9500 . ?
C39 C38 1.407(6) . ?
C39 C40 1.371(6) . ?
C48 H48 0.9500 . ?
C48 C49 1.416(6) . ?
C10 H10 0.9500 . ?
C10 C9 1.394(6) . ?
C37 C54 1.404(6) . ?
C37 C50 1.413(6) . ?
C37 C38 1.466(6) . ?
C54 H54 0.9500 . ?
C36 C35 1.476(6) . ?
C36 C31 1.404(6) . ?
C5 H5 0.9500 . ?
C5 C4 1.365(6) . ?
C51 H51 0.9500 . ?
C51 C50 1.412(6) . ?
C51 C52 1.370(6) . ?
C50 C49 1.459(6) . ?
C44 C49 1.409(6) . ?
C44 C45 1.402(6) . ?
C44 C43 1.465(6) . ?
C52 H52 0.9500 . ?
C25 C30 1.423(6) . ?
C25 C26 1.410(6) . ?
C32 H32 0.9500 . ?
C32 C31 1.412(6) . ?
C32 C33 1.410(6) . ?
C35 H35 0.9500 . ?
C35 C34 1.456(6) . ?
C38 C43 1.414(6) . ?
C22 H22 0.9500 . ?
C31 C30 1.449(6) . ?
C45 H45 0.9500 . ?
C33 H33 0.9500 . ?
C33 C34 1.350(7) . ?
C41 H41 0.9500 . ?
C41 C42 1.359(6) . ?
C41 C40 1.396(6) . ?
C29 H29 0.9500 . ?
C29 C30 1.400(6) . ?
C43 C42 1.407(6) . ?
C42 H42 0.9500 . ?
C4 H4 0.9500 . ?
C9 H9 0.9500 . ?
C9 C8 1.363(6) . ?
C15 H15 0.9500 . ?
C15 C14 1.376(6) . ?
C14 H14 0.9500 . ?
C8 H8 0.9500 . ?
C26 H26 0.9500 . ?
C40 H40 0.9500 . ?
C34 H34 0.9500 . ?

loop_
_twin_individual_id
_twin_individual_mass_fraction_refined
1 0.961(8)
2 0.039(8)
